data_1561784
loop_
_publ_author_name
'Mokrai, R\'eka'
'Sz\>ucs, R\'ozsa'
'Duffy, Matthew P.'
'Dorcet, Vincent'
'Roisnel, Thierry'
'Benk\>o, Zolt\'an'
'Nyul\'aszi, L\'aszl\'o'
'Bouit, Pierre-Antoine'
'Hissler, Muriel'

_publ_section_title
;
 Topologically diverse polycyclic aromatic hydrocarbons from pericyclic
 reactions with polyaromatic phospholes
;
_journal_issue 18
_journal_name_full 'New Journal of Chemistry'
_journal_page_first 8118
_journal_page_last 8124
_journal_paper_doi 10.1039/D1NJ01194D
_journal_volume 45
_journal_year 2021
_chemical_compound_source 'synthesis as described'
_chemical_formula_moiety 'C38 H30 O8'
_chemical_formula_sum 'C38 H30 O8'
_chemical_formula_weight 614.62
_space_group_crystal_system monoclinic
_space_group_IT_number 14
_space_group_name_Hall '-P 2ybc'
_space_group_name_H-M_alt 'P 1 21/c 1'
_atom_sites_solution_hydrogens geom
_audit_update_record
;
2019-09-26 deposited with the CCDC.	2021-04-08 downloaded from the CCDC.
;
_cell_angle_alpha 90
_cell_angle_beta 90.549(8)
_cell_angle_gamma 90
_cell_formula_units_Z 8
_cell_length_a 13.107(2)
_cell_length_b 13.566(2)
_cell_length_c 32.525(6)
_cell_measurement_reflns_used 9774
_cell_measurement_temperature 150
_cell_measurement_theta_max 27.8178
_cell_measurement_theta_min 2.2454
_cell_measurement_wavelength 0.71073
_cell_volume 5783.0(16)
_computing_cell_refinement 'APEX3 (Bruker, 2015)'
_computing_data_collection 'SAINT (Bruker, 2014)'
_computing_data_reduction 'SAINT (Bruker, 2014)'
_computing_molecular_graphics 'SXGRAPH (Farrugia, 1999), Mercury (CSD, 2016)'
_computing_publication_material 'CRYSCALC (T. Roisnel, local program, 2019)'
_computing_structure_refinement 'SHELXL-2018_3 (Sheldrick, 2018)'
_computing_structure_solution 'SHELXT (Sheldrick, 2015)'
_diffrn_ambient_temperature 150
_diffrn_detector '(CMOS) PHOTON 100'
_diffrn_detector_area_resol_mean 10.4167?
_diffrn_measured_fraction_theta_full 0.992
_diffrn_measured_fraction_theta_max 0.958
_diffrn_measurement_device_type 'D8 VENTURE Bruker AXS'
_diffrn_measurement_method 'rotation images'
_diffrn_radiation_monochromator 'multilayer monochromator'
_diffrn_radiation_probe x-ray
_diffrn_radiation_source 'Incoatec microfocus sealed tube'
_diffrn_radiation_type MoK\a
_diffrn_radiation_wavelength 0.71073
_diffrn_reflns_av_R_equivalents 0.1933
_diffrn_reflns_av_unetI/netI 0.2259
_diffrn_reflns_limit_h_max 16
_diffrn_reflns_limit_h_min -16
_diffrn_reflns_limit_k_max 17
_diffrn_reflns_limit_k_min -17
_diffrn_reflns_limit_l_max 42
_diffrn_reflns_limit_l_min -42
_diffrn_reflns_number 49197
_diffrn_reflns_theta_full 25.242
_diffrn_reflns_theta_max 28.017
_diffrn_reflns_theta_min 2.161
_diffrn_source_current 1.0
_diffrn_source_voltage 50.0
_exptl_absorpt_coefficient_mu 0.099
_exptl_absorpt_correction_T_max 0.997
_exptl_absorpt_correction_T_min 0.777
_exptl_absorpt_correction_type multi-scan
_exptl_absorpt_process_details
;
  [Sheldrick, G.M. (2014). SADABS Bruker AXS Inc., Madison, Wisconsin, USA]
;
_exptl_crystal_colour yellow
_exptl_crystal_density_diffrn 1.412
_exptl_crystal_description stick
_exptl_crystal_F_000 2576
_exptl_crystal_size_max 0.280
_exptl_crystal_size_mid 0.060
_exptl_crystal_size_min 0.030
_refine_diff_density_max 1.154
_refine_diff_density_min -0.817
_refine_diff_density_rms 0.156
_refine_ls_extinction_method none
_refine_ls_goodness_of_fit_ref 1.112
_refine_ls_hydrogen_treatment constr
_refine_ls_matrix_type full
_refine_ls_number_parameters 559
_refine_ls_number_reflns 13385
_refine_ls_number_restraints 0
_refine_ls_restrained_S_all 1.112
_refine_ls_R_factor_all 0.2878
_refine_ls_R_factor_gt 0.2032
_refine_ls_shift/su_max 0.001
_refine_ls_shift/su_mean 0.000
_refine_ls_structure_factor_coef Fsqd
_refine_ls_weighting_details 'w=1/[\s^2^(Fo^2^)+(0.0221P)^2^+166.0511P] where P=(Fo^2^+2Fc^2^)/3'
_refine_ls_weighting_scheme calc
_refine_ls_wR_factor_gt 0.4287
_refine_ls_wR_factor_ref 0.4658
_reflns_Friedel_coverage 0.000
_reflns_number_gt 7391
_reflns_number_total 13385
_reflns_threshold_expression >2sigma(I)
_cod_data_source_file d1nj01194d2.cif
_cod_data_source_block RM40
_cod_depositor_comments 'Adding full bibliography for 1561780--1561785.cif.'
_cod_original_cell_volume 5783.2(18)
_cod_original_sg_symbol_H-M 'P 21/c'
_cod_database_code 1561784

loop_
_space_group_symop_operation_xyz
'x, y, z'
'-x, y+1/2, -z+1/2'
'-x, -y, -z'
'x, -y-1/2, z-1/2'

loop_
_atom_site_label
_atom_site_type_symbol
_atom_site_fract_x
_atom_site_fract_y
_atom_site_fract_z
_atom_site_U_iso_or_equiv
_atom_site_adp_type
_atom_site_occupancy
_atom_site_site_symmetry_order
_atom_site_calc_flag
_atom_site_refinement_flags_posn
_atom_site_refinement_flags_adp
_atom_site_refinement_flags_occupancy
_atom_site_disorder_assembly
_atom_site_disorder_group
C1 C 0.3001(8) 0.1548(7) 0.4380(3) 0.0238(10) Uani 1 1 d . . . . .
C2 C 0.3455(8) 0.0803(7) 0.4622(3) 0.0238(10) Uani 1 1 d . . . . .
H2 H 0.407184 0.093950 0.476654 0.029 Uiso 1 1 calc R U . . .
C3 C 0.3025(8) -0.0118(7) 0.4653(3) 0.0238(10) Uani 1 1 d . . . . .
H3 H 0.336614 -0.061855 0.480457 0.029 Uiso 1 1 calc R U . . .
C4 C 0.2080(8) -0.0324(7) 0.4461(3) 0.0238(10) Uani 1 1 d . . . . .
H4 H 0.176296 -0.094706 0.449653 0.029 Uiso 1 1 calc R U . . .
C5 C 0.1617(8) 0.0399(7) 0.4217(3) 0.0238(10) Uani 1 1 d . . . . .
H5 H 0.098389 0.026219 0.408451 0.029 Uiso 1 1 calc R U . . .
C6 C 0.2070(8) 0.1317(7) 0.4165(3) 0.0238(10) Uani 1 1 d . . . . .
C7 C 0.1591(6) 0.2116(6) 0.3928(3) 0.0103(9) Uani 1 1 d . . . . .
C8 C 0.0858(6) 0.1929(6) 0.3615(3) 0.0103(9) Uani 1 1 d . . . . .
C9 C 0.0340(6) 0.2742(6) 0.3442(3) 0.0103(9) Uani 1 1 d . . . . .
C10 C -0.0382(6) 0.2599(6) 0.3088(3) 0.0103(9) Uani 1 1 d . . . . .
O11 O -0.0122(5) 0.2552(5) 0.2737(2) 0.0195(14) Uani 1 1 d . . . . .
O12 O -0.1340(5) 0.2566(4) 0.3221(2) 0.0158(13) Uani 1 1 d . . . . .
C13 C -0.2110(7) 0.2613(8) 0.2899(4) 0.027(2) Uani 1 1 d . . . . .
H13A H -0.278943 0.258419 0.302186 0.041 Uiso 1 1 calc R U . . .
H13B H -0.203738 0.323073 0.274632 0.041 Uiso 1 1 calc R U . . .
H13C H -0.202431 0.205413 0.271152 0.041 Uiso 1 1 calc R U . . .
C14 C 0.0687(7) 0.0951(6) 0.3430(3) 0.0150(8) Uani 1 1 d . . . . .
C15 C 0.1530(7) 0.0468(6) 0.3260(3) 0.0150(8) Uani 1 1 d . . . . .
H15 H 0.218454 0.076727 0.326510 0.018 Uiso 1 1 calc R U . . .
C16 C 0.1391(7) -0.0459(6) 0.3084(3) 0.0150(8) Uani 1 1 d . . . . .
C17 C 0.0443(7) -0.0906(6) 0.3082(3) 0.0150(8) Uani 1 1 d . . . . .
H17 H 0.036670 -0.155436 0.297603 0.018 Uiso 1 1 calc R U . . .
C18 C -0.0393(7) -0.0412(6) 0.3235(3) 0.0150(8) Uani 1 1 d . . . . .
C19 C -0.0262(7) 0.0516(6) 0.3421(3) 0.0150(8) Uani 1 1 d . . . . .
H19 H -0.082797 0.084159 0.354113 0.018 Uiso 1 1 calc R U . . .
O20 O 0.2155(5) -0.1010(5) 0.2919(3) 0.0286(18) Uani 1 1 d . . . . .
C21 C 0.3147(7) -0.0583(7) 0.2895(4) 0.026(2) Uani 1 1 d . . . . .
H21A H 0.361721 -0.105696 0.277152 0.040 Uiso 1 1 calc R U . . .
H21B H 0.311663 0.001391 0.272610 0.040 Uiso 1 1 calc R U . . .
H21C H 0.338890 -0.041304 0.317250 0.040 Uiso 1 1 calc R U . . .
O22 O -0.1288(5) -0.0917(5) 0.3211(3) 0.034(2) Uani 1 1 d . . . . .
C23 C -0.2191(8) -0.0376(8) 0.3254(4) 0.032(3) Uani 1 1 d . . . . .
H23A H -0.277825 -0.081989 0.323082 0.049 Uiso 1 1 calc R U . . .
H23B H -0.219315 -0.005453 0.352393 0.049 Uiso 1 1 calc R U . . .
H23C H -0.223269 0.012610 0.303781 0.049 Uiso 1 1 calc R U . . .
C31 C 0.3390(7) 0.2527(7) 0.4386(3) 0.018(2) Uani 1 1 d . . . . .
C32 C 0.4374(8) 0.2744(8) 0.4540(3) 0.025(2) Uani 1 1 d . . . . .
H32 H 0.482355 0.222317 0.461407 0.031 Uiso 1 1 calc R U . . .
C33 C 0.4688(8) 0.3712(8) 0.4584(3) 0.025(2) Uani 1 1 d . . . . .
H33 H 0.536308 0.384334 0.467701 0.030 Uiso 1 1 calc R U . . .
C34 C 0.4048(7) 0.4491(7) 0.4495(3) 0.021(2) Uani 1 1 d . . . . .
H34 H 0.427233 0.514709 0.454240 0.025 Uiso 1 1 calc R U . . .
C35 C 0.3070(7) 0.4318(7) 0.4336(3) 0.019(2) Uani 1 1 d . . . . .
C36 C 0.2762(6) 0.3321(6) 0.4263(3) 0.0127(18) Uani 1 1 d . . . . .
C37 C 0.1858(7) 0.3101(6) 0.4026(3) 0.0106(9) Uani 1 1 d . . . . .
C38 C 0.1278(7) 0.3888(6) 0.3870(3) 0.0106(9) Uani 1 1 d . . . . .
C39 C 0.0548(7) 0.3705(6) 0.3568(3) 0.0106(9) Uani 1 1 d . . . . .
C40 C 0.0091(7) 0.4496(6) 0.3302(3) 0.0106(9) Uani 1 1 d . . . . .
O41 O -0.0795(5) 0.4668(5) 0.3262(3) 0.0271(18) Uani 1 1 d . . . . .
O42 O 0.0821(5) 0.4959(4) 0.3089(2) 0.0170(14) Uani 1 1 d . . . . .
C43 C 0.0483(8) 0.5701(8) 0.2797(3) 0.025(2) Uani 1 1 d . . . . .
H43A H 0.107679 0.598814 0.266028 0.038 Uiso 1 1 calc R U . . .
H43B H 0.003310 0.539642 0.259071 0.038 Uiso 1 1 calc R U . . .
H43C H 0.011116 0.622050 0.294166 0.038 Uiso 1 1 calc R U . . .
C44 C 0.1430(9) 0.4881(6) 0.4045(3) 0.0227(9) Uani 1 1 d . . . . .
C45 C 0.2320(9) 0.5096(6) 0.4268(3) 0.0227(9) Uani 1 1 d . . . . .
C46 C 0.2376(9) 0.6076(6) 0.4433(3) 0.0227(9) Uani 1 1 d . . . . .
C47 C 0.1591(8) 0.6751(7) 0.4398(3) 0.0227(9) Uani 1 1 d . . . . .
H47 H 0.164917 0.738263 0.452146 0.027 Uiso 1 1 calc R U . . .
C48 C 0.0734(9) 0.6498(6) 0.4184(3) 0.0227(9) Uani 1 1 d . . . . .
C49 C 0.0622(9) 0.5561(6) 0.4015(3) 0.0227(9) Uani 1 1 d . . . . .
H49 H 0.000301 0.538132 0.387982 0.027 Uiso 1 1 calc R U . . .
O50 O 0.3270(7) 0.6321(5) 0.4627(3) 0.040(2) Uani 1 1 d . . . . .
C51 C 0.3434(10) 0.7345(7) 0.4715(4) 0.037(3) Uani 1 1 d . . . . .
H51A H 0.409522 0.742833 0.485372 0.056 Uiso 1 1 calc R U . . .
H51B H 0.342826 0.772028 0.445740 0.056 Uiso 1 1 calc R U . . .
H51C H 0.289033 0.758694 0.489352 0.056 Uiso 1 1 calc R U . . .
O51 O -0.0004(7) 0.7228(5) 0.4167(3) 0.039(2) Uani 1 1 d . . . . .
C53 C -0.0749(11) 0.7115(8) 0.3853(4) 0.041(3) Uani 1 1 d . . . . .
H53A H -0.123531 0.766297 0.386601 0.061 Uiso 1 1 calc R U . . .
H53B H -0.041757 0.711295 0.358478 0.061 Uiso 1 1 calc R U . . .
H53C H -0.111250 0.649098 0.389253 0.061 Uiso 1 1 calc R U . . .
C101 C 0.8347(7) 0.3891(6) 0.4440(3) 0.0164(19) Uani 1 1 d . . . . .
C102 C 0.9316(7) 0.3794(7) 0.4609(3) 0.019(2) Uani 1 1 d . . . . .
H102 H 0.966663 0.435562 0.471277 0.022 Uiso 1 1 calc R U . . .
C103 C 0.9769(7) 0.2877(8) 0.4626(3) 0.021(2) Uani 1 1 d . . . . .
H103 H 1.044711 0.281784 0.472853 0.026 Uiso 1 1 calc R U . . .
C104 C 0.9250(7) 0.2041(7) 0.4497(3) 0.019(2) Uani 1 1 d . . . . .
H104 H 0.958206 0.141898 0.451213 0.023 Uiso 1 1 calc R U . . .
C105 C 0.8237(7) 0.2092(6) 0.4343(3) 0.0136(18) Uani 1 1 d . . . . .
C106 C 0.7830(6) 0.3048(6) 0.4285(3) 0.0103(17) Uani 1 1 d . . . . .
C107 C 0.6912(6) 0.3166(5) 0.4050(3) 0.0075(6) Uani 1 1 d . . . . .
C108 C 0.6392(6) 0.2332(5) 0.3889(3) 0.0075(6) Uani 1 1 d . . . . .
C109 C 0.5632(6) 0.2466(5) 0.3584(3) 0.0075(6) Uani 1 1 d . . . . .
C110 C 0.5177(7) 0.1643(6) 0.3333(3) 0.0155(19) Uani 1 1 d . . . . .
O111 O 0.4289(5) 0.1442(5) 0.3313(3) 0.0289(18) Uani 1 1 d . . . . .
O112 O 0.5887(5) 0.1219(4) 0.3099(2) 0.0168(14) Uani 1 1 d . . . . .
C113 C 0.5517(8) 0.0502(7) 0.2809(3) 0.022(2) Uani 1 1 d . . . . .
H11A H 0.609109 0.023461 0.265367 0.033 Uiso 1 1 calc R U . . .
H11B H 0.517721 -0.003401 0.295661 0.033 Uiso 1 1 calc R U . . .
H11C H 0.503064 0.081489 0.261954 0.033 Uiso 1 1 calc R U . . .
C114 C 0.6665(8) 0.1365(6) 0.4051(3) 0.0204(9) Uani 1 1 d . . . . .
C115 C 0.5957(8) 0.0582(6) 0.4021(3) 0.0204(9) Uani 1 1 d . . . . .
H115 H 0.530165 0.068750 0.390140 0.024 Uiso 1 1 calc R U . . .
C116 C 0.6228(8) -0.0337(6) 0.4168(3) 0.0204(9) Uani 1 1 d . . . . .
C117 C 0.7191(8) -0.0498(6) 0.4337(3) 0.0204(9) Uani 1 1 d . . . . .
H117 H 0.738123 -0.114106 0.442371 0.024 Uiso 1 1 calc R U . . .
C118 C 0.7864(8) 0.0261(6) 0.4378(3) 0.0204(9) Uani 1 1 d . . . . .
C119 C 0.7616(8) 0.1237(6) 0.4249(3) 0.0204(9) Uani 1 1 d . . . . .
O120 O 0.5602(6) -0.1136(5) 0.4157(3) 0.0296(9) Uani 1 1 d . . . . .
C121 C 0.4755(9) -0.1097(8) 0.3874(4) 0.034(3) Uani 1 1 d . . . . .
H12A H 0.436070 -0.170872 0.389310 0.051 Uiso 1 1 calc R U . . .
H12B H 0.431722 -0.053595 0.394298 0.051 Uiso 1 1 calc R U . . .
H12C H 0.500831 -0.101895 0.359358 0.051 Uiso 1 1 calc R U . . .
O122 O 0.8797(6) 0.0119(5) 0.4564(3) 0.0296(9) Uani 1 1 d . . . . .
C123 C 0.9074(10) -0.0845(7) 0.4692(4) 0.036(3) Uani 1 1 d . . . . .
H12D H 0.975567 -0.082991 0.481776 0.054 Uiso 1 1 calc R U . . .
H12E H 0.858000 -0.108563 0.489242 0.054 Uiso 1 1 calc R U . . .
H12F H 0.907762 -0.128600 0.445286 0.054 Uiso 1 1 calc R U . . .
C131 C 0.7837(8) 0.4847(6) 0.4429(3) 0.0177(8) Uani 1 1 d . . . . .
C132 C 0.8190(8) 0.5645(6) 0.4678(3) 0.0177(8) Uani 1 1 d . . . . .
H132 H 0.879671 0.557023 0.483691 0.021 Uiso 1 1 calc R U . . .
C133 C 0.7664(7) 0.6522(6) 0.4690(3) 0.0177(8) Uani 1 1 d . . . . .
H133 H 0.792141 0.705458 0.485009 0.021 Uiso 1 1 calc R U . . .
C134 C 0.6750(8) 0.6631(6) 0.4469(3) 0.0177(8) Uani 1 1 d . . . . .
H134 H 0.636750 0.722403 0.448643 0.021 Uiso 1 1 calc R U . . .
C135 C 0.6416(8) 0.5868(6) 0.4225(3) 0.0177(8) Uani 1 1 d . . . . .
H135 H 0.579930 0.594815 0.407348 0.021 Uiso 1 1 calc R U . . .
C136 C 0.6951(8) 0.4967(6) 0.4191(3) 0.0177(8) Uani 1 1 d . . . . .
C137 C 0.6560(6) 0.4137(5) 0.3945(3) 0.0075(6) Uani 1 1 d . . . . .
C138 C 0.5831(6) 0.4253(5) 0.3630(3) 0.0075(6) Uani 1 1 d . . . . .
C139 C 0.5372(6) 0.3413(5) 0.3462(3) 0.0075(6) Uani 1 1 d . . . . .
C140 C 0.4634(6) 0.3532(5) 0.3109(3) 0.0075(6) Uani 1 1 d . . . . .
O141 O 0.4868(5) 0.3581(5) 0.2752(2) 0.0184(14) Uani 1 1 d . . . . .
O142 O 0.3675(4) 0.3565(4) 0.3247(2) 0.0144(13) Uani 1 1 d . . . . .
C143 C 0.2881(7) 0.3569(8) 0.2932(3) 0.023(2) Uani 1 1 d . . . . .
H14A H 0.221075 0.359393 0.306258 0.035 Uiso 1 1 calc R U . . .
H14B H 0.296504 0.414685 0.275482 0.035 Uiso 1 1 calc R U . . .
H14C H 0.293165 0.296797 0.276614 0.035 Uiso 1 1 calc R U . . .
C144 C 0.5633(7) 0.5230(6) 0.3432(3) 0.0136(8) Uani 1 1 d . . . . .
C145 C 0.6472(7) 0.5683(6) 0.3244(3) 0.0136(8) Uani 1 1 d . . . . .
H145 H 0.712182 0.537377 0.324404 0.016 Uiso 1 1 calc R U . . .
C146 C 0.6325(7) 0.6600(6) 0.3058(3) 0.0136(8) Uani 1 1 d . . . . .
C147 C 0.5367(7) 0.7039(6) 0.3044(3) 0.0136(8) Uani 1 1 d . . . . .
H147 H 0.527224 0.765649 0.291179 0.016 Uiso 1 1 calc R U . . .
C148 C 0.4553(7) 0.6562(6) 0.3227(3) 0.0136(8) Uani 1 1 d . . . . .
C149 C 0.4679(7) 0.5647(6) 0.3418(3) 0.0136(8) Uani 1 1 d . . . . .
H149 H 0.411362 0.531887 0.353717 0.016 Uiso 1 1 calc R U . . .
O150 O 0.7068(6) 0.7138(5) 0.2874(3) 0.0296(9) Uani 1 1 d . . . . .
C151 C 0.8059(8) 0.6707(8) 0.2845(4) 0.029(2) Uani 1 1 d . . . . .
H15A H 0.851977 0.716679 0.270692 0.043 Uiso 1 1 calc R U . . .
H15B H 0.832307 0.656395 0.312160 0.043 Uiso 1 1 calc R U . . .
H15C H 0.801536 0.609342 0.268659 0.043 Uiso 1 1 calc R U . . .
O152 O 0.3647(6) 0.7061(5) 0.3185(3) 0.0296(9) Uani 1 1 d . . . . .
C153 C 0.2756(8) 0.6613(9) 0.3326(5) 0.043(3) Uani 1 1 d . . . . .
H15D H 0.217340 0.705153 0.327650 0.064 Uiso 1 1 calc R U . . .
H15E H 0.264642 0.599017 0.317942 0.064 Uiso 1 1 calc R U . . .
H15F H 0.282264 0.648257 0.362154 0.064 Uiso 1 1 calc R U . . .

loop_
_atom_site_aniso_label
_atom_site_aniso_U_11
_atom_site_aniso_U_22
_atom_site_aniso_U_33
_atom_site_aniso_U_23
_atom_site_aniso_U_13
_atom_site_aniso_U_12
C1 0.034(2) 0.0123(18) 0.025(2) -0.0008(16) -0.0010(18) 0.0127(17)
C2 0.034(2) 0.0123(18) 0.025(2) -0.0008(16) -0.0010(18) 0.0127(17)
C3 0.034(2) 0.0123(18) 0.025(2) -0.0008(16) -0.0010(18) 0.0127(17)
C4 0.034(2) 0.0123(18) 0.025(2) -0.0008(16) -0.0010(18) 0.0127(17)
C5 0.034(2) 0.0123(18) 0.025(2) -0.0008(16) -0.0010(18) 0.0127(17)
C6 0.034(2) 0.0123(18) 0.025(2) -0.0008(16) -0.0010(18) 0.0127(17)
C7 0.009(2) 0.0057(18) 0.016(2) 0.0014(16) 0.0012(17) 0.0034(15)
C8 0.009(2) 0.0057(18) 0.016(2) 0.0014(16) 0.0012(17) 0.0034(15)
C9 0.009(2) 0.0057(18) 0.016(2) 0.0014(16) 0.0012(17) 0.0034(15)
C10 0.009(2) 0.0057(18) 0.016(2) 0.0014(16) 0.0012(17) 0.0034(15)
O11 0.017(3) 0.026(3) 0.016(4) -0.007(3) 0.004(3) 0.004(3)
O12 0.014(3) 0.014(3) 0.020(4) 0.003(3) -0.002(3) -0.003(2)
C13 0.009(5) 0.040(6) 0.033(6) 0.011(5) -0.005(4) -0.004(4)
C14 0.0174(19) 0.0045(15) 0.023(2) -0.0020(14) 0.0020(15) 0.0018(13)
C15 0.0174(19) 0.0045(15) 0.023(2) -0.0020(14) 0.0020(15) 0.0018(13)
C16 0.0174(19) 0.0045(15) 0.023(2) -0.0020(14) 0.0020(15) 0.0018(13)
C17 0.0174(19) 0.0045(15) 0.023(2) -0.0020(14) 0.0020(15) 0.0018(13)
C18 0.0174(19) 0.0045(15) 0.023(2) -0.0020(14) 0.0020(15) 0.0018(13)
C19 0.0174(19) 0.0045(15) 0.023(2) -0.0020(14) 0.0020(15) 0.0018(13)
O20 0.017(4) 0.018(3) 0.051(5) -0.024(3) 0.006(3) 0.002(3)
C21 0.013(5) 0.015(5) 0.051(7) -0.010(5) 0.007(5) 0.002(4)
O22 0.011(4) 0.017(3) 0.075(7) -0.009(4) 0.002(4) -0.004(3)
C23 0.024(6) 0.033(6) 0.040(7) -0.007(5) -0.006(5) -0.003(5)
C31 0.013(5) 0.026(5) 0.016(5) -0.008(4) -0.001(4) 0.005(4)
C32 0.019(5) 0.039(6) 0.019(5) -0.008(4) -0.003(4) 0.013(4)
C33 0.020(5) 0.041(6) 0.014(5) -0.008(4) 0.005(4) -0.013(4)
C34 0.019(5) 0.017(4) 0.026(6) 0.005(4) 0.003(4) -0.006(4)
C35 0.020(5) 0.022(5) 0.016(5) -0.001(4) 0.004(4) -0.010(4)
C36 0.008(4) 0.016(4) 0.015(5) 0.006(3) 0.004(3) 0.001(3)
C37 0.014(2) 0.0033(17) 0.014(2) -0.0018(16) 0.0041(17) 0.0019(15)
C38 0.014(2) 0.0033(17) 0.014(2) -0.0018(16) 0.0041(17) 0.0019(15)
C39 0.014(2) 0.0033(17) 0.014(2) -0.0018(16) 0.0041(17) 0.0019(15)
C40 0.014(2) 0.0033(17) 0.014(2) -0.0018(16) 0.0041(17) 0.0019(15)
O41 0.011(3) 0.014(3) 0.057(5) 0.011(3) 0.002(3) 0.005(3)
O42 0.018(3) 0.010(3) 0.023(4) 0.009(3) 0.002(3) 0.006(2)
C43 0.022(5) 0.028(5) 0.026(6) 0.010(4) 0.000(4) 0.012(4)
C44 0.043(3) 0.0073(17) 0.018(2) 0.0046(15) 0.0010(18) -0.0035(16)
C45 0.043(3) 0.0073(17) 0.018(2) 0.0046(15) 0.0010(18) -0.0035(16)
C46 0.043(3) 0.0073(17) 0.018(2) 0.0046(15) 0.0010(18) -0.0035(16)
C47 0.043(3) 0.0073(17) 0.018(2) 0.0046(15) 0.0010(18) -0.0035(16)
C48 0.043(3) 0.0073(17) 0.018(2) 0.0046(15) 0.0010(18) -0.0035(16)
C49 0.043(3) 0.0073(17) 0.018(2) 0.0046(15) 0.0010(18) -0.0035(16)
O50 0.055(6) 0.014(4) 0.051(6) 0.001(3) -0.026(4) -0.011(3)
C51 0.059(8) 0.014(5) 0.039(7) -0.002(5) -0.007(6) -0.010(5)
O51 0.064(6) 0.013(4) 0.040(5) -0.005(3) -0.008(4) 0.018(4)
C53 0.073(9) 0.019(5) 0.030(7) 0.000(5) -0.004(6) 0.026(6)
C101 0.010(4) 0.014(4) 0.025(5) 0.012(4) -0.008(4) -0.005(3)
C102 0.016(5) 0.019(5) 0.020(5) 0.008(4) -0.008(4) -0.007(4)
C103 0.011(5) 0.033(5) 0.019(5) 0.009(4) 0.002(4) 0.004(4)
C104 0.023(5) 0.025(5) 0.009(5) 0.000(4) -0.001(4) 0.016(4)
C105 0.018(5) 0.018(4) 0.005(4) 0.005(3) -0.004(3) 0.001(3)
C106 0.007(4) 0.016(4) 0.007(4) 0.009(3) 0.002(3) 0.004(3)
C107 0.0068(15) 0.0031(13) 0.0126(16) -0.0008(11) 0.0010(12) -0.0012(11)
C108 0.0068(15) 0.0031(13) 0.0126(16) -0.0008(11) 0.0010(12) -0.0012(11)
C109 0.0068(15) 0.0031(13) 0.0126(16) -0.0008(11) 0.0010(12) -0.0012(11)
C110 0.020(5) 0.004(4) 0.023(5) -0.001(3) 0.005(4) 0.001(3)
O111 0.012(4) 0.014(3) 0.061(6) -0.011(3) -0.001(3) -0.006(3)
O112 0.019(3) 0.008(3) 0.023(4) -0.006(3) 0.002(3) -0.005(2)
C113 0.029(6) 0.012(4) 0.024(6) -0.009(4) -0.002(4) -0.005(4)
C114 0.032(2) 0.0070(17) 0.022(2) -0.0006(15) -0.0022(17) 0.0049(15)
C115 0.032(2) 0.0070(17) 0.022(2) -0.0006(15) -0.0022(17) 0.0049(15)
C116 0.032(2) 0.0070(17) 0.022(2) -0.0006(15) -0.0022(17) 0.0049(15)
C117 0.032(2) 0.0070(17) 0.022(2) -0.0006(15) -0.0022(17) 0.0049(15)
C118 0.032(2) 0.0070(17) 0.022(2) -0.0006(15) -0.0022(17) 0.0049(15)
C119 0.032(2) 0.0070(17) 0.022(2) -0.0006(15) -0.0022(17) 0.0049(15)
O120 0.026(2) 0.0191(17) 0.044(3) 0.0179(16) -0.0023(17) 0.0024(15)
C121 0.043(7) 0.018(5) 0.041(7) -0.001(5) 0.001(6) -0.017(5)
O122 0.026(2) 0.0191(17) 0.044(3) 0.0179(16) -0.0023(17) 0.0024(15)
C123 0.046(7) 0.010(5) 0.052(8) -0.010(5) -0.016(6) 0.011(4)
C131 0.026(2) 0.0107(16) 0.016(2) 0.0015(14) -0.0026(16) -0.0095(15)
C132 0.026(2) 0.0107(16) 0.016(2) 0.0015(14) -0.0026(16) -0.0095(15)
C133 0.026(2) 0.0107(16) 0.016(2) 0.0015(14) -0.0026(16) -0.0095(15)
C134 0.026(2) 0.0107(16) 0.016(2) 0.0015(14) -0.0026(16) -0.0095(15)
C135 0.026(2) 0.0107(16) 0.016(2) 0.0015(14) -0.0026(16) -0.0095(15)
C136 0.026(2) 0.0107(16) 0.016(2) 0.0015(14) -0.0026(16) -0.0095(15)
C137 0.0068(15) 0.0031(13) 0.0126(16) -0.0008(11) 0.0010(12) -0.0012(11)
C138 0.0068(15) 0.0031(13) 0.0126(16) -0.0008(11) 0.0010(12) -0.0012(11)
C139 0.0068(15) 0.0031(13) 0.0126(16) -0.0008(11) 0.0010(12) -0.0012(11)
C140 0.0068(15) 0.0031(13) 0.0126(16) -0.0008(11) 0.0010(12) -0.0012(11)
O141 0.014(3) 0.024(3) 0.018(4) -0.002(3) 0.001(3) 0.001(3)
O142 0.007(3) 0.016(3) 0.020(4) -0.005(3) -0.002(2) 0.000(2)
C143 0.010(5) 0.028(5) 0.031(6) -0.003(4) -0.009(4) 0.004(4)
C144 0.0145(18) 0.0078(15) 0.018(2) 0.0063(14) 0.0002(14) 0.0006(13)
C145 0.0145(18) 0.0078(15) 0.018(2) 0.0063(14) 0.0002(14) 0.0006(13)
C146 0.0145(18) 0.0078(15) 0.018(2) 0.0063(14) 0.0002(14) 0.0006(13)
C147 0.0145(18) 0.0078(15) 0.018(2) 0.0063(14) 0.0002(14) 0.0006(13)
C148 0.0145(18) 0.0078(15) 0.018(2) 0.0063(14) 0.0002(14) 0.0006(13)
C149 0.0145(18) 0.0078(15) 0.018(2) 0.0063(14) 0.0002(14) 0.0006(13)
O150 0.026(2) 0.0191(17) 0.044(3) 0.0179(16) -0.0023(17) 0.0024(15)
C151 0.015(5) 0.031(6) 0.041(7) 0.015(5) 0.005(5) -0.002(4)
O152 0.026(2) 0.0191(17) 0.044(3) 0.0179(16) -0.0023(17) 0.0024(15)
C153 0.015(6) 0.041(7) 0.073(10) 0.029(7) 0.009(6) 0.011(5)

loop_
_atom_type_symbol
_atom_type_description
_atom_type_scat_dispersion_real
_atom_type_scat_dispersion_imag
_atom_type_scat_source
C C 0.0033 0.0016 'International Tables Vol C Tables 4.2.6.8 and 6.1.1.4'
H H 0.0000 0.0000 'International Tables Vol C Tables 4.2.6.8 and 6.1.1.4'
O O 0.0106 0.0060 'International Tables Vol C Tables 4.2.6.8 and 6.1.1.4'

loop_
_geom_angle_atom_site_label_1
_geom_angle_atom_site_label_2
_geom_angle_atom_site_label_3
_geom_angle
_geom_angle_site_symmetry_1
_geom_angle_site_symmetry_3
_geom_angle_publ_flag
C2 C1 C31 120.7(10) . . ?
C2 C1 C6 117.9(9) . . ?
C31 C1 C6 121.0(9) . . ?
C3 C2 C1 121.4(10) . . ?
C3 C2 H2 119.3 . . ?
C1 C2 H2 119.3 . . ?
C2 C3 C4 120.5(9) . . ?
C2 C3 H3 119.7 . . ?
C4 C3 H3 119.7 . . ?
C5 C4 C3 119.2(10) . . ?
C5 C4 H4 120.4 . . ?
C3 C4 H4 120.4 . . ?
C6 C5 C4 120.9(10) . . ?
C6 C5 H5 119.5 . . ?
C4 C5 H5 119.5 . . ?
C5 C6 C1 119.9(9) . . ?
C5 C6 C7 123.0(9) . . ?
C1 C6 C7 116.9(8) . . ?
C37 C7 C8 119.7(7) . . ?
C37 C7 C6 118.3(8) . . ?
C8 C7 C6 122.0(8) . . ?
C9 C8 C7 117.9(7) . . ?
C9 C8 C14 118.2(8) . . ?
C7 C8 C14 123.6(7) . . ?
C39 C9 C8 121.5(8) . . ?
C39 C9 C10 117.9(7) . . ?
C8 C9 C10 120.3(7) . . ?
O11 C10 O12 125.8(8) . . ?
O11 C10 C9 123.9(8) . . ?
O12 C10 C9 110.3(7) . . ?
C10 O12 C13 114.6(8) . . ?
O12 C13 H13A 109.5 . . ?
O12 C13 H13B 109.5 . . ?
H13A C13 H13B 109.5 . . ?
O12 C13 H13C 109.5 . . ?
H13A C13 H13C 109.5 . . ?
H13B C13 H13C 109.5 . . ?
C19 C14 C15 120.4(8) . . ?
C19 C14 C8 121.9(8) . . ?
C15 C14 C8 117.7(8) . . ?
C16 C15 C14 119.0(8) . . ?
C16 C15 H15 120.5 . . ?
C14 C15 H15 120.5 . . ?
O20 C16 C17 115.0(7) . . ?
O20 C16 C15 124.2(8) . . ?
C17 C16 C15 120.7(8) . . ?
C18 C17 C16 120.2(8) . . ?
C18 C17 H17 119.9 . . ?
C16 C17 H17 119.9 . . ?
O22 C18 C17 114.9(8) . . ?
O22 C18 C19 125.3(8) . . ?
C17 C18 C19 119.7(8) . . ?
C14 C19 C18 119.9(8) . . ?
C14 C19 H19 120.0 . . ?
C18 C19 H19 120.0 . . ?
C16 O20 C21 118.2(7) . . ?
O20 C21 H21A 109.5 . . ?
O20 C21 H21B 109.5 . . ?
H21A C21 H21B 109.5 . . ?
O20 C21 H21C 109.5 . . ?
H21A C21 H21C 109.5 . . ?
H21B C21 H21C 109.5 . . ?
C18 O22 C23 117.3(8) . . ?
O22 C23 H23A 109.5 . . ?
O22 C23 H23B 109.5 . . ?
H23A C23 H23B 109.5 . . ?
O22 C23 H23C 109.5 . . ?
H23A C23 H23C 109.5 . . ?
H23B C23 H23C 109.5 . . ?
C32 C31 C36 118.1(9) . . ?
C32 C31 C1 121.8(9) . . ?
C36 C31 C1 120.0(9) . . ?
C33 C32 C31 120.3(10) . . ?
C33 C32 H32 119.8 . . ?
C31 C32 H32 119.8 . . ?
C34 C33 C32 121.8(9) . . ?
C34 C33 H33 119.1 . . ?
C32 C33 H33 119.1 . . ?
C33 C34 C35 120.2(9) . . ?
C33 C34 H34 119.9 . . ?
C35 C34 H34 119.9 . . ?
C34 C35 C36 118.4(9) . . ?
C34 C35 C45 123.3(9) . . ?
C36 C35 C45 118.1(8) . . ?
C31 C36 C35 120.7(8) . . ?
C31 C36 C37 118.0(8) . . ?
C35 C36 C37 120.9(8) . . ?
C38 C37 C7 120.2(8) . . ?
C38 C37 C36 118.5(7) . . ?
C7 C37 C36 121.1(7) . . ?
C39 C38 C37 119.3(7) . . ?
C39 C38 C44 121.8(8) . . ?
C37 C38 C44 118.9(8) . . ?
C38 C39 C9 120.5(7) . . ?
C38 C39 C40 123.3(7) . . ?
C9 C39 C40 115.1(8) . . ?
O41 C40 O42 123.4(8) . . ?
O41 C40 C39 126.0(8) . . ?
O42 C40 C39 110.5(7) . . ?
C40 O42 C43 116.6(7) . . ?
O42 C43 H43A 109.5 . . ?
O42 C43 H43B 109.5 . . ?
H43A C43 H43B 109.5 . . ?
O42 C43 H43C 109.5 . . ?
H43A C43 H43C 109.5 . . ?
H43B C43 H43C 109.5 . . ?
C45 C44 C49 121.5(9) . . ?
C45 C44 C38 120.0(9) . . ?
C49 C44 C38 118.2(9) . . ?
C44 C45 C46 115.3(9) . . ?
C44 C45 C35 118.9(8) . . ?
C46 C45 C35 125.7(10) . . ?
O50 C46 C47 120.8(9) . . ?
O50 C46 C45 116.0(9) . . ?
C47 C46 C45 123.2(10) . . ?
C48 C47 C46 119.1(9) . . ?
C48 C47 H47 120.4 . . ?
C46 C47 H47 120.4 . . ?
C47 C48 O51 114.4(8) . . ?
C47 C48 C49 121.1(10) . . ?
O51 C48 C49 124.4(10) . . ?
C48 C49 C44 119.6(10) . . ?
C48 C49 H49 120.2 . . ?
C44 C49 H49 120.2 . . ?
C46 O50 C51 117.0(9) . . ?
O50 C51 H51A 109.5 . . ?
O50 C51 H51B 109.5 . . ?
H51A C51 H51B 109.5 . . ?
O50 C51 H51C 109.5 . . ?
H51A C51 H51C 109.5 . . ?
H51B C51 H51C 109.5 . . ?
C48 O51 C53 115.4(8) . . ?
O51 C53 H53A 109.5 . . ?
O51 C53 H53B 109.5 . . ?
H53A C53 H53B 109.5 . . ?
O51 C53 H53C 109.5 . . ?
H53A C53 H53C 109.5 . . ?
H53B C53 H53C 109.5 . . ?
C102 C101 C106 119.8(8) . . ?
C102 C101 C131 120.8(8) . . ?
C106 C101 C131 119.3(8) . . ?
C103 C102 C101 119.6(9) . . ?
C103 C102 H102 120.2 . . ?
C101 C102 H102 120.2 . . ?
C102 C103 C104 121.1(9) . . ?
C102 C103 H103 119.4 . . ?
C104 C103 H103 119.4 . . ?
C103 C104 C105 121.5(8) . . ?
C103 C104 H104 119.3 . . ?
C105 C104 H104 119.3 . . ?
C106 C105 C104 116.3(8) . . ?
C106 C105 C119 119.7(8) . . ?
C104 C105 C119 124.0(8) . . ?
C105 C106 C101 120.9(8) . . ?
C105 C106 C107 119.2(8) . . ?
C101 C106 C107 119.8(7) . . ?
C108 C107 C106 120.6(7) . . ?
C108 C107 C137 119.5(7) . . ?
C106 C107 C137 119.8(7) . . ?
C109 C108 C107 119.4(7) . . ?
C109 C108 C114 122.6(7) . . ?
C107 C108 C114 118.0(8) . . ?
C139 C109 C108 119.4(7) . . ?
C139 C109 C110 115.9(7) . . ?
C108 C109 C110 124.1(7) . . ?
O111 C110 O112 123.5(8) . . ?
O111 C110 C109 125.4(8) . . ?
O112 C110 C109 110.8(7) . . ?
C110 O112 C113 115.6(7) . . ?
O112 C113 H11A 109.5 . . ?
O112 C113 H11B 109.5 . . ?
H11A C113 H11B 109.5 . . ?
O112 C113 H11C 109.5 . . ?
H11A C113 H11C 109.5 . . ?
H11B C113 H11C 109.5 . . ?
C119 C114 C115 121.1(8) . . ?
C119 C114 C108 119.3(8) . . ?
C115 C114 C108 119.5(9) . . ?
C116 C115 C114 119.2(9) . . ?
C116 C115 H115 120.4 . . ?
C114 C115 H115 120.4 . . ?
O120 C116 C115 123.8(9) . . ?
O120 C116 C117 115.6(8) . . ?
C115 C116 C117 120.5(9) . . ?
C118 C117 C116 120.4(8) . . ?
C118 C117 H117 119.8 . . ?
C116 C117 H117 119.8 . . ?
C117 C118 O122 120.7(8) . . ?
C117 C118 C119 121.8(9) . . ?
O122 C118 C119 117.4(9) . . ?
C114 C119 C118 116.6(9) . . ?
C114 C119 C105 119.4(8) . . ?
C118 C119 C105 123.7(9) . . ?
C116 O120 C121 116.8(7) . . ?
O120 C121 H12A 109.5 . . ?
O120 C121 H12B 109.5 . . ?
H12A C121 H12B 109.5 . . ?
O120 C121 H12C 109.5 . . ?
H12A C121 H12C 109.5 . . ?
H12B C121 H12C 109.5 . . ?
C118 O122 C123 118.9(8) . . ?
O122 C123 H12D 109.5 . . ?
O122 C123 H12E 109.5 . . ?
H12D C123 H12E 109.5 . . ?
O122 C123 H12F 109.5 . . ?
H12D C123 H12F 109.5 . . ?
H12E C123 H12F 109.5 . . ?
C136 C131 C132 119.2(9) . . ?
C136 C131 C101 119.7(8) . . ?
C132 C131 C101 120.9(9) . . ?
C133 C132 C131 120.9(9) . . ?
C133 C132 H132 119.6 . . ?
C131 C132 H132 119.6 . . ?
C132 C133 C134 120.2(8) . . ?
C132 C133 H133 119.9 . . ?
C134 C133 H133 119.9 . . ?
C135 C134 C133 118.9(9) . . ?
C135 C134 H134 120.5 . . ?
C133 C134 H134 120.5 . . ?
C134 C135 C136 122.9(9) . . ?
C134 C135 H135 118.6 . . ?
C136 C135 H135 118.6 . . ?
C131 C136 C135 117.8(8) . . ?
C131 C136 C137 119.6(8) . . ?
C135 C136 C137 122.4(8) . . ?
C138 C137 C107 119.4(7) . . ?
C138 C137 C136 122.8(7) . . ?
C107 C137 C136 117.7(7) . . ?
C139 C138 C137 118.7(7) . . ?
C139 C138 C144 118.9(7) . . ?
C137 C138 C144 121.9(7) . . ?
C109 C139 C138 122.7(8) . . ?
C109 C139 C140 118.2(7) . . ?
C138 C139 C140 118.8(7) . . ?
O141 C140 O142 124.6(8) . . ?
O141 C140 C139 125.0(8) . . ?
O142 C140 C139 110.4(7) . . ?
C140 O142 C143 115.6(7) . . ?
O142 C143 H14A 109.5 . . ?
O142 C143 H14B 109.5 . . ?
H14A C143 H14B 109.5 . . ?
O142 C143 H14C 109.5 . . ?
H14A C143 H14C 109.5 . . ?
H14B C143 H14C 109.5 . . ?
C149 C144 C145 121.5(8) . . ?
C149 C144 C138 122.2(8) . . ?
C145 C144 C138 116.2(7) . . ?
C146 C145 C144 118.2(8) . . ?
C146 C145 H145 120.9 . . ?
C144 C145 H145 120.9 . . ?
O150 C146 C147 113.9(7) . . ?
O150 C146 C145 124.9(8) . . ?
C147 C146 C145 121.1(8) . . ?
C148 C147 C146 119.0(8) . . ?
C148 C147 H147 120.5 . . ?
C146 C147 H147 120.5 . . ?
O152 C148 C147 113.3(7) . . ?
O152 C148 C149 125.5(8) . . ?
C147 C148 C149 121.1(8) . . ?
C144 C149 C148 118.9(8) . . ?
C144 C149 H149 120.5 . . ?
C148 C149 H149 120.5 . . ?
C146 O150 C151 117.7(7) . . ?
O150 C151 H15A 109.5 . . ?
O150 C151 H15B 109.5 . . ?
H15A C151 H15B 109.5 . . ?
O150 C151 H15C 109.5 . . ?
H15A C151 H15C 109.5 . . ?
H15B C151 H15C 109.5 . . ?
C148 O152 C153 118.5(7) . . ?
O152 C153 H15D 109.5 . . ?
O152 C153 H15E 109.5 . . ?
H15D C153 H15E 109.5 . . ?
O152 C153 H15F 109.5 . . ?
H15D C153 H15F 109.5 . . ?
H15E C153 H15F 109.5 . . ?

loop_
_geom_bond_atom_site_label_1
_geom_bond_atom_site_label_2
_geom_bond_distance
_geom_bond_site_symmetry_2
_geom_bond_publ_flag
C1 C2 1.410(13) . ?
C1 C31 1.423(14) . ?
C1 C6 1.434(15) . ?
C2 C3 1.374(14) . ?
C2 H2 0.9500 . ?
C3 C4 1.409(15) . ?
C3 H3 0.9500 . ?
C4 C5 1.397(13) . ?
C4 H4 0.9500 . ?
C5 C6 1.390(14) . ?
C5 H5 0.9500 . ?
C6 C7 1.468(12) . ?
C7 C37 1.417(11) . ?
C7 C8 1.418(12) . ?
C8 C9 1.409(11) . ?
C8 C14 1.472(11) . ?
C9 C39 1.396(11) . ?
C9 C10 1.494(12) . ?
C10 O11 1.197(11) . ?
C10 O12 1.333(10) . ?
O12 C13 1.448(12) . ?
C13 H13A 0.9800 . ?
C13 H13B 0.9800 . ?
C13 H13C 0.9800 . ?
C14 C19 1.377(13) . ?
C14 C15 1.403(12) . ?
C15 C16 1.394(11) . ?
C15 H15 0.9500 . ?
C16 O20 1.363(11) . ?
C16 C17 1.382(13) . ?
C17 C18 1.381(12) . ?
C17 H17 0.9500 . ?
C18 O22 1.361(11) . ?
C18 C19 1.407(11) . ?
C19 H19 0.9500 . ?
O20 C21 1.426(12) . ?
C21 H21A 0.9800 . ?
C21 H21B 0.9800 . ?
C21 H21C 0.9800 . ?
O22 C23 1.401(13) . ?
C23 H23A 0.9800 . ?
C23 H23B 0.9800 . ?
C23 H23C 0.9800 . ?
C31 C32 1.410(14) . ?
C31 C36 1.412(12) . ?
C32 C33 1.383(15) . ?
C32 H32 0.9500 . ?
C33 C34 1.377(15) . ?
C33 H33 0.9500 . ?
C34 C35 1.399(13) . ?
C34 H34 0.9500 . ?
C35 C36 1.431(12) . ?
C35 C45 1.458(14) . ?
C36 C37 1.437(12) . ?
C37 C38 1.403(11) . ?
C38 C39 1.386(12) . ?
C38 C44 1.476(12) . ?
C39 C40 1.499(11) . ?
C40 O41 1.190(11) . ?
C40 O42 1.344(11) . ?
O42 C43 1.451(11) . ?
C43 H43A 0.9800 . ?
C43 H43B 0.9800 . ?
C43 H43C 0.9800 . ?
C44 C45 1.399(15) . ?
C44 C49 1.408(14) . ?
C45 C46 1.434(13) . ?
C46 O50 1.367(13) . ?
C46 C47 1.381(14) . ?
C47 C48 1.360(15) . ?
C47 H47 0.9500 . ?
C48 O51 1.385(12) . ?
C48 C49 1.392(13) . ?
C49 H49 0.9500 . ?
O50 C51 1.435(12) . ?
C51 H51A 0.9800 . ?
C51 H51B 0.9800 . ?
C51 H51C 0.9800 . ?
O51 C53 1.413(15) . ?
C53 H53A 0.9800 . ?
C53 H53B 0.9800 . ?
C53 H53C 0.9800 . ?
C101 C102 1.386(12) . ?
C101 C106 1.419(12) . ?
C101 C131 1.460(13) . ?
C102 C103 1.379(14) . ?
C102 H102 0.9500 . ?
C103 C104 1.386(14) . ?
C103 H103 0.9500 . ?
C104 C105 1.417(13) . ?
C104 H104 0.9500 . ?
C105 C106 1.414(12) . ?
C105 C119 1.448(13) . ?
C106 C107 1.429(11) . ?
C107 C108 1.418(10) . ?
C107 C137 1.436(10) . ?
C108 C109 1.409(11) . ?
C108 C114 1.458(11) . ?
C109 C139 1.387(11) . ?
C109 C110 1.503(11) . ?
C110 O111 1.197(11) . ?
C110 O112 1.338(11) . ?
O112 C113 1.436(10) . ?
C113 H11A 0.9800 . ?
C113 H11B 0.9800 . ?
C113 H11C 0.9800 . ?
C114 C119 1.408(14) . ?
C114 C115 1.413(13) . ?
C115 C116 1.382(12) . ?
C115 H115 0.9500 . ?
C116 O120 1.359(12) . ?
C116 C117 1.388(14) . ?
C117 C118 1.362(14) . ?
C117 H117 0.9500 . ?
C118 O122 1.372(12) . ?
C118 C119 1.426(12) . ?
O120 C121 1.435(14) . ?
C121 H12A 0.9800 . ?
C121 H12B 0.9800 . ?
C121 H12C 0.9800 . ?
O122 C123 1.418(11) . ?
C123 H12D 0.9800 . ?
C123 H12E 0.9800 . ?
C123 H12F 0.9800 . ?
C131 C136 1.399(13) . ?
C131 C132 1.428(12) . ?
C132 C133 1.376(13) . ?
C132 H132 0.9500 . ?
C133 C134 1.400(13) . ?
C133 H133 0.9500 . ?
C134 C135 1.373(12) . ?
C134 H134 0.9500 . ?
C135 C136 1.413(13) . ?
C135 H135 0.9500 . ?
C136 C137 1.471(11) . ?
C137 C138 1.404(11) . ?
C138 C139 1.397(10) . ?
C138 C144 1.495(11) . ?
C139 C140 1.501(11) . ?
C140 O141 1.206(11) . ?
C140 O142 1.339(10) . ?
O142 C143 1.454(11) . ?
C143 H14A 0.9800 . ?
C143 H14B 0.9800 . ?
C143 H14C 0.9800 . ?
C144 C149 1.372(12) . ?
C144 C145 1.404(12) . ?
C145 C146 1.396(11) . ?
C145 H145 0.9500 . ?
C146 O150 1.361(11) . ?
C146 C147 1.389(12) . ?
C147 C148 1.386(12) . ?
C147 H147 0.9500 . ?
C148 O152 1.373(11) . ?
C148 C149 1.398(11) . ?
C149 H149 0.9500 . ?
O150 C151 1.429(12) . ?
C151 H15A 0.9800 . ?
C151 H15B 0.9800 . ?
C151 H15C 0.9800 . ?
O152 C153 1.399(13) . ?
C153 H15D 0.9800 . ?
C153 H15E 0.9800 . ?
C153 H15F 0.9800 . ?

loop_
_geom_torsion_atom_site_label_1
_geom_torsion_atom_site_label_2
_geom_torsion_atom_site_label_3
_geom_torsion_atom_site_label_4
_geom_torsion
_geom_torsion_site_symmetry_1
_geom_torsion_site_symmetry_2
_geom_torsion_site_symmetry_3
_geom_torsion_site_symmetry_4
_geom_torsion_publ_flag
C31 C1 C2 C3 172.9(10) . . . . ?
C6 C1 C2 C3 0.0(16) . . . . ?
C1 C2 C3 C4 -3.7(16) . . . . ?
C2 C3 C4 C5 4.0(16) . . . . ?
C3 C4 C5 C6 -0.6(16) . . . . ?
C4 C5 C6 C1 -3.0(16) . . . . ?
C4 C5 C6 C7 -177.1(10) . . . . ?
C2 C1 C6 C5 3.3(15) . . . . ?
C31 C1 C6 C5 -169.6(10) . . . . ?
C2 C1 C6 C7 177.7(9) . . . . ?
C31 C1 C6 C7 4.9(15) . . . . ?
C5 C6 C7 C37 154.1(10) . . . . ?
C1 C6 C7 C37 -20.2(13) . . . . ?
C5 C6 C7 C8 -24.3(15) . . . . ?
C1 C6 C7 C8 161.4(9) . . . . ?
C37 C7 C8 C9 -6.7(13) . . . . ?
C6 C7 C8 C9 171.7(9) . . . . ?
C37 C7 C8 C14 166.5(8) . . . . ?
C6 C7 C8 C14 -15.1(14) . . . . ?
C7 C8 C9 C39 1.0(13) . . . . ?
C14 C8 C9 C39 -172.6(8) . . . . ?
C7 C8 C9 C10 175.3(8) . . . . ?
C14 C8 C9 C10 1.7(12) . . . . ?
C39 C9 C10 O11 91.1(11) . . . . ?
C8 C9 C10 O11 -83.4(11) . . . . ?
C39 C9 C10 O12 -86.9(9) . . . . ?
C8 C9 C10 O12 98.6(9) . . . . ?
O11 C10 O12 C13 -8.8(12) . . . . ?
C9 C10 O12 C13 169.2(7) . . . . ?
C9 C8 C14 C19 -61.8(13) . . . . ?
C7 C8 C14 C19 125.0(10) . . . . ?
C9 C8 C14 C15 118.0(10) . . . . ?
C7 C8 C14 C15 -55.2(13) . . . . ?
C19 C14 C15 C16 -0.2(14) . . . . ?
C8 C14 C15 C16 180.0(8) . . . . ?
C14 C15 C16 O20 -178.2(9) . . . . ?
C14 C15 C16 C17 -1.2(14) . . . . ?
O20 C16 C17 C18 -178.9(9) . . . . ?
C15 C16 C17 C18 3.8(15) . . . . ?
C16 C17 C18 O22 178.8(9) . . . . ?
C16 C17 C18 C19 -5.0(14) . . . . ?
C15 C14 C19 C18 -1.1(14) . . . . ?
C8 C14 C19 C18 178.8(9) . . . . ?
O22 C18 C19 C14 179.4(9) . . . . ?
C17 C18 C19 C14 3.7(14) . . . . ?
C17 C16 O20 C21 177.7(9) . . . . ?
C15 C16 O20 C21 -5.1(15) . . . . ?
C17 C18 O22 C23 -163.2(10) . . . . ?
C19 C18 O22 C23 20.9(15) . . . . ?
C2 C1 C31 C32 17.2(16) . . . . ?
C6 C1 C31 C32 -170.2(10) . . . . ?
C2 C1 C31 C36 -158.5(10) . . . . ?
C6 C1 C31 C36 14.2(15) . . . . ?
C36 C31 C32 C33 2.8(15) . . . . ?
C1 C31 C32 C33 -173.0(10) . . . . ?
C31 C32 C33 C34 2.5(16) . . . . ?
C32 C33 C34 C35 -3.5(16) . . . . ?
C33 C34 C35 C36 -0.8(15) . . . . ?
C33 C34 C35 C45 174.5(10) . . . . ?
C32 C31 C36 C35 -7.0(14) . . . . ?
C1 C31 C36 C35 168.8(9) . . . . ?
C32 C31 C36 C37 166.8(9) . . . . ?
C1 C31 C36 C37 -17.4(14) . . . . ?
C34 C35 C36 C31 6.1(14) . . . . ?
C45 C35 C36 C31 -169.4(9) . . . . ?
C34 C35 C36 C37 -167.5(9) . . . . ?
C45 C35 C36 C37 17.0(13) . . . . ?
C8 C7 C37 C38 11.4(13) . . . . ?
C6 C7 C37 C38 -167.0(9) . . . . ?
C8 C7 C37 C36 -164.3(8) . . . . ?
C6 C7 C37 C36 17.3(13) . . . . ?
C31 C36 C37 C38 -174.2(8) . . . . ?
C35 C36 C37 C38 -0.4(13) . . . . ?
C31 C36 C37 C7 1.5(13) . . . . ?
C35 C36 C37 C7 175.3(9) . . . . ?
C7 C37 C38 C39 -10.2(13) . . . . ?
C36 C37 C38 C39 165.6(8) . . . . ?
C7 C37 C38 C44 166.9(9) . . . . ?
C36 C37 C38 C44 -17.3(13) . . . . ?
C37 C38 C39 C9 4.5(13) . . . . ?
C44 C38 C39 C9 -172.6(9) . . . . ?
C37 C38 C39 C40 -163.0(8) . . . . ?
C44 C38 C39 C40 19.9(13) . . . . ?
C8 C9 C39 C38 0.1(13) . . . . ?
C10 C9 C39 C38 -174.3(8) . . . . ?
C8 C9 C39 C40 168.6(8) . . . . ?
C10 C9 C39 C40 -5.8(12) . . . . ?
C38 C39 C40 O41 -124.8(11) . . . . ?
C9 C39 C40 O41 67.0(12) . . . . ?
C38 C39 C40 O42 59.1(11) . . . . ?
C9 C39 C40 O42 -109.0(9) . . . . ?
O41 C40 O42 C43 -0.2(13) . . . . ?
C39 C40 O42 C43 175.9(8) . . . . ?
C39 C38 C44 C45 -164.0(9) . . . . ?
C37 C38 C44 C45 18.9(14) . . . . ?
C39 C38 C44 C49 21.8(14) . . . . ?
C37 C38 C44 C49 -155.2(9) . . . . ?
C49 C44 C45 C46 -4.7(14) . . . . ?
C38 C44 C45 C46 -178.6(9) . . . . ?
C49 C44 C45 C35 171.7(9) . . . . ?
C38 C44 C45 C35 -2.2(14) . . . . ?
C34 C35 C45 C44 169.4(10) . . . . ?
C36 C35 C45 C44 -15.3(14) . . . . ?
C34 C35 C45 C46 -14.6(16) . . . . ?
C36 C35 C45 C46 160.7(10) . . . . ?
C44 C45 C46 O50 -175.7(9) . . . . ?
C35 C45 C46 O50 8.2(15) . . . . ?
C44 C45 C46 C47 3.6(15) . . . . ?
C35 C45 C46 C47 -172.5(10) . . . . ?
O50 C46 C47 C48 176.6(10) . . . . ?
C45 C46 C47 C48 -2.7(15) . . . . ?
C46 C47 C48 O51 -179.9(9) . . . . ?
C46 C47 C48 C49 2.6(15) . . . . ?
C47 C48 C49 C44 -3.7(15) . . . . ?
O51 C48 C49 C44 179.1(9) . . . . ?
C45 C44 C49 C48 4.9(15) . . . . ?
C38 C44 C49 C48 178.9(9) . . . . ?
C47 C46 O50 C51 -12.5(15) . . . . ?
C45 C46 O50 C51 166.8(10) . . . . ?
C47 C48 O51 C53 161.8(10) . . . . ?
C49 C48 O51 C53 -20.9(15) . . . . ?
C106 C101 C102 C103 -0.1(15) . . . . ?
C131 C101 C102 C103 178.1(9) . . . . ?
C101 C102 C103 C104 -3.5(15) . . . . ?
C102 C103 C104 C105 -0.1(15) . . . . ?
C103 C104 C105 C106 6.9(14) . . . . ?
C103 C104 C105 C119 -172.4(9) . . . . ?
C104 C105 C106 C101 -10.4(13) . . . . ?
C119 C105 C106 C101 168.9(9) . . . . ?
C104 C105 C106 C107 166.4(8) . . . . ?
C119 C105 C106 C107 -14.2(13) . . . . ?
C102 C101 C106 C105 7.3(14) . . . . ?
C131 C101 C106 C105 -171.0(9) . . . . ?
C102 C101 C106 C107 -169.5(9) . . . . ?
C131 C101 C106 C107 12.2(13) . . . . ?
C105 C106 C107 C108 2.4(12) . . . . ?
C101 C106 C107 C108 179.3(8) . . . . ?
C105 C106 C107 C137 -172.2(8) . . . . ?
C101 C106 C107 C137 4.7(13) . . . . ?
C106 C107 C108 C109 -165.8(8) . . . . ?
C137 C107 C108 C109 8.8(12) . . . . ?
C106 C107 C108 C114 14.9(12) . . . . ?
C137 C107 C108 C114 -170.5(8) . . . . ?
C107 C108 C109 C139 -3.0(12) . . . . ?
C114 C108 C109 C139 176.3(8) . . . . ?
C107 C108 C109 C110 167.5(8) . . . . ?
C114 C108 C109 C110 -13.2(13) . . . . ?
C139 C109 C110 O111 -66.4(13) . . . . ?
C108 C109 C110 O111 122.8(11) . . . . ?
C139 C109 C110 O112 107.4(9) . . . . ?
C108 C109 C110 O112 -63.4(11) . . . . ?
O111 C110 O112 C113 1.2(13) . . . . ?
C109 C110 O112 C113 -172.8(7) . . . . ?
C109 C108 C114 C119 160.0(9) . . . . ?
C107 C108 C114 C119 -20.7(13) . . . . ?
C109 C108 C114 C115 -22.5(14) . . . . ?
C107 C108 C114 C115 156.8(9) . . . . ?
C119 C114 C115 C116 -3.8(16) . . . . ?
C108 C114 C115 C116 178.7(9) . . . . ?
C114 C115 C116 O120 179.6(10) . . . . ?
C114 C115 C116 C117 -1.1(16) . . . . ?
O120 C116 C117 C118 -177.4(9) . . . . ?
C115 C116 C117 C118 3.3(16) . . . . ?
C116 C117 C118 O122 176.6(10) . . . . ?
C116 C117 C118 C119 -0.5(16) . . . . ?
C115 C114 C119 C118 6.3(15) . . . . ?
C108 C114 C119 C118 -176.3(9) . . . . ?
C115 C114 C119 C105 -168.3(9) . . . . ?
C108 C114 C119 C105 9.2(15) . . . . ?
C117 C118 C119 C114 -4.1(15) . . . . ?
O122 C118 C119 C114 178.6(9) . . . . ?
C117 C118 C119 C105 170.1(10) . . . . ?
O122 C118 C119 C105 -7.1(15) . . . . ?
C106 C105 C119 C114 8.3(14) . . . . ?
C104 C105 C119 C114 -172.4(9) . . . . ?
C106 C105 C119 C118 -165.8(9) . . . . ?
C104 C105 C119 C118 13.5(16) . . . . ?
C115 C116 O120 C121 18.9(15) . . . . ?
C117 C116 O120 C121 -160.4(10) . . . . ?
C117 C118 O122 C123 3.5(15) . . . . ?
C119 C118 O122 C123 -179.2(10) . . . . ?
C102 C101 C131 C136 168.1(10) . . . . ?
C106 C101 C131 C136 -13.6(14) . . . . ?
C102 C101 C131 C132 -16.0(15) . . . . ?
C106 C101 C131 C132 162.3(9) . . . . ?
C136 C131 C132 C133 0.9(14) . . . . ?
C101 C131 C132 C133 -175.1(9) . . . . ?
C131 C132 C133 C134 2.2(14) . . . . ?
C132 C133 C134 C135 -2.9(14) . . . . ?
C133 C134 C135 C136 0.6(15) . . . . ?
C132 C131 C136 C135 -3.1(14) . . . . ?
C101 C131 C136 C135 172.9(9) . . . . ?
C132 C131 C136 C137 -177.8(8) . . . . ?
C101 C131 C136 C137 -1.8(14) . . . . ?
C134 C135 C136 C131 2.4(14) . . . . ?
C134 C135 C136 C137 177.0(9) . . . . ?
C108 C107 C137 C138 -11.4(12) . . . . ?
C106 C107 C137 C138 163.2(8) . . . . ?
C108 C107 C137 C136 165.6(8) . . . . ?
C106 C107 C137 C136 -19.8(12) . . . . ?
C131 C136 C137 C138 -164.8(9) . . . . ?
C135 C136 C137 C138 20.7(14) . . . . ?
C131 C136 C137 C107 18.3(13) . . . . ?
C135 C136 C137 C107 -156.1(9) . . . . ?
C107 C137 C138 C139 8.1(12) . . . . ?
C136 C137 C138 C139 -168.8(8) . . . . ?
C107 C137 C138 C144 -163.8(8) . . . . ?
C136 C137 C138 C144 19.4(13) . . . . ?
C108 C109 C139 C138 -0.3(13) . . . . ?
C110 C109 C139 C138 -171.6(8) . . . . ?
C108 C109 C139 C140 174.2(7) . . . . ?
C110 C109 C139 C140 2.9(11) . . . . ?
C137 C138 C139 C109 -2.2(13) . . . . ?
C144 C138 C139 C109 169.9(8) . . . . ?
C137 C138 C139 C140 -176.7(7) . . . . ?
C144 C138 C139 C140 -4.6(12) . . . . ?
C109 C139 C140 O141 -89.4(10) . . . . ?
C138 C139 C140 O141 85.3(11) . . . . ?
C109 C139 C140 O142 89.9(9) . . . . ?
C138 C139 C140 O142 -95.3(9) . . . . ?
O141 C140 O142 C143 5.9(12) . . . . ?
C139 C140 O142 C143 -173.4(7) . . . . ?
C139 C138 C144 C149 64.2(12) . . . . ?
C137 C138 C144 C149 -124.0(10) . . . . ?
C139 C138 C144 C145 -113.3(9) . . . . ?
C137 C138 C144 C145 58.5(12) . . . . ?
C149 C144 C145 C146 3.0(14) . . . . ?
C138 C144 C145 C146 -179.5(8) . . . . ?
C144 C145 C146 O150 178.3(9) . . . . ?
C144 C145 C146 C147 -2.4(14) . . . . ?
O150 C146 C147 C148 -179.3(9) . . . . ?
C145 C146 C147 C148 1.4(14) . . . . ?
C146 C147 C148 O152 -178.8(9) . . . . ?
C146 C147 C148 C149 -0.8(14) . . . . ?
C145 C144 C149 C148 -2.5(14) . . . . ?
C138 C144 C149 C148 -179.8(8) . . . . ?
O152 C148 C149 C144 179.1(9) . . . . ?
C147 C148 C149 C144 1.3(14) . . . . ?
C147 C146 O150 C151 -175.1(9) . . . . ?
C145 C146 O150 C151 4.2(15) . . . . ?
C147 C148 O152 C153 174.7(11) . . . . ?
C149 C148 O152 C153 -3.2(16) . . . . ?
